data_7236248
loop_
_publ_author_name
'Shen, Chang'
'Yu, Fei'
'Chu, Wing-Kin'
'Xiang, Jing'
'Tan, Peng'
'Luo, Ya'
'Feng, Hua'
'Guo, Zheng-Qing'
'Leung, Chi-Fai'
'Lau, Tai-Chu'

_publ_section_title
;
 Synthesis, structures and photophysical properties of luminescent
 cyanoruthenate(ii) complexes with hydroxylated bipyridine and
 phenanthroline ligands
;
_journal_issue 90
_journal_name_full 'RSC Advances'
_journal_page_first 87389
_journal_paper_doi 10.1039/C6RA16319J
_journal_volume 6
_journal_year 2016
_chemical_formula_moiety 'C31 H21 N5 O P Ru, C31 H20 N5 O P Ru, 2(C24 H20 P), C2 O3, C H3'
_chemical_formula_sum 'C113 H84 N10 O6 P4 Ru2'
_chemical_formula_weight 2003.92
_space_group_IT_number 2
_space_group_name_Hall '-P 1'
_space_group_name_H-M_alt 'P -1'
_symmetry_cell_setting triclinic
_symmetry_space_group_name_Hall '-P 1'
_symmetry_space_group_name_H-M 'P -1'
_atom_sites_solution_hydrogens geom
_atom_sites_solution_primary direct
_atom_sites_solution_secondary difmap
_audit_creation_method SHELXL-97
_audit_update_record
;
2016-06-23 deposited with the CCDC.
2016-08-22 downloaded from the CCDC.
;
_cell_angle_alpha 109.328(2)
_cell_angle_beta 94.237(2)
_cell_angle_gamma 101.367(2)
_cell_formula_units_Z 2
_cell_length_a 9.5781(6)
_cell_length_b 20.6594(12)
_cell_length_c 25.4364(15)
_cell_measurement_reflns_used 2560
_cell_measurement_temperature 123(2)
_cell_measurement_theta_max 70.1250
_cell_measurement_theta_min 4.0160
_cell_volume 4603.5(5)
_computing_cell_refinement 'SMART (Bruker, 2002)'
_computing_data_collection 'SMART (Bruker, 2002)'
_computing_data_reduction SAINT
_computing_molecular_graphics 'ORTEP-II (Johnson, 1976)'
_computing_publication_material SHELXL-97
_computing_structure_refinement 'SHELXL-97 (Sheldrick, 1997)'
_computing_structure_solution 'SHELXS-97 (Sheldrick, 1990)'
_diffrn_ambient_temperature 123(2)
_diffrn_measured_fraction_theta_full 0.997
_diffrn_measured_fraction_theta_max 0.997
_diffrn_measurement_device_type 'Bruker APEX area-dectector diffractometer'
_diffrn_measurement_method '\f and \w-scan'
_diffrn_radiation_monochromator graphite
_diffrn_radiation_source 'fine-focus sealed tube'
_diffrn_radiation_type MoK\a
_diffrn_radiation_wavelength 0.71073
_diffrn_reflns_av_R_equivalents 0.0737
_diffrn_reflns_av_sigmaI/netI 0.0444
_diffrn_reflns_limit_h_max 12
_diffrn_reflns_limit_h_min -12
_diffrn_reflns_limit_k_max 26
_diffrn_reflns_limit_k_min -26
_diffrn_reflns_limit_l_max 33
_diffrn_reflns_limit_l_min -33
_diffrn_reflns_number 261337
_diffrn_reflns_theta_full 27.54
_diffrn_reflns_theta_max 27.54
_diffrn_reflns_theta_min 2.01
_exptl_absorpt_coefficient_mu 0.463
_exptl_absorpt_correction_T_max 0.955
_exptl_absorpt_correction_T_min 0.933
_exptl_absorpt_correction_type multi-scan
_exptl_absorpt_process_details 'SADABS (Bruker, 2002)'
_exptl_crystal_colour yellow
_exptl_crystal_density_diffrn 1.446
_exptl_crystal_density_method 'not measured'
_exptl_crystal_description block
_exptl_crystal_F_000 2056.0
_exptl_crystal_size_max 0.15
_exptl_crystal_size_mid 0.13
_exptl_crystal_size_min 0.10
_refine_diff_density_max 1.349
_refine_diff_density_min -0.870
_refine_diff_density_rms 0.096
_refine_ls_extinction_method none
_refine_ls_goodness_of_fit_ref 0.951
_refine_ls_hydrogen_treatment mixed
_refine_ls_matrix_type full
_refine_ls_number_parameters 1254
_refine_ls_number_reflns 21184
_refine_ls_number_restraints 1998
_refine_ls_restrained_S_all 0.951
_refine_ls_R_factor_all 0.0683
_refine_ls_R_factor_gt 0.0445
_refine_ls_shift/su_max 0.001
_refine_ls_shift/su_mean 0.000
_refine_ls_structure_factor_coef Fsqd
_refine_ls_weighting_details 'calc w=1/[\s^2^(Fo^2^)+(0.0612P)^2^+10.0950P] where P=(Fo^2^+2Fc^2^)/3'
_refine_ls_weighting_scheme calc
_refine_ls_wR_factor_gt 0.1052
_refine_ls_wR_factor_ref 0.1173
_reflns_number_gt 16586
_reflns_number_total 21184
_reflns_threshold_expression >2sigma(I)
_cod_data_source_file c6ra16319j2.cif
_cod_data_source_block a_a
_cod_depositor_comments
;
The following automatic conversions were performed:

data item '_exptl_absorpt_correction_type' value 'Multi-scan' was
changed to 'multi-scan' in accordance with the
/home/saulius/struct/COD-crude-data/automatic-downloads/DataCite-retrospective/RSC/depositions/lib/dictionaries/cif_core.dic
dictionary named 'cif_core.dic' version 2.4.2 last updated on
2011-04-26.

Automatic conversion script
Id: cif_fix_values 6909 2019-04-08 15:41:33Z antanas 
;
_cod_original_sg_symbol_Hall '-1 P'
_cod_original_sg_symbol_H-M P-1
_cod_database_code 7236248

loop_
_symmetry_equiv_pos_as_xyz
'x, y, z'
'-x, -y, -z'

loop_
_atom_site_label
_atom_site_type_symbol
_atom_site_fract_x
_atom_site_fract_y
_atom_site_fract_z
_atom_site_U_iso_or_equiv
_atom_site_adp_type
_atom_site_occupancy
_atom_site_symmetry_multiplicity
_atom_site_calc_flag
_atom_site_refinement_flags
_atom_site_disorder_assembly
_atom_site_disorder_group
C111 C 0.294(6) 0.300(3) 0.614(2) 0.081(14) Uani 0.62(2) 1 d PU A 1
O20 O 0.422(13) 0.261(5) 0.642(4) 0.006(9) Uani 0.62(2) 1 d PDU A 1
O1' O 0.5272(18) 0.4208(8) 0.0552(7) 0.019(4) Uani 0.62(2) 1 d PU A 1
O2' O 0.0989(19) -0.0578(10) 0.4173(9) 0.032(5) Uani 0.62(2) 1 d PU A 1
C112 C 0.231(4) 0.2682(18) 0.6240(14) 0.014(7) Uani 0.38(2) 1 d PU A 2
O21 O 0.421(11) 0.285(5) 0.628(4) 0.013(12) Uani 0.38(2) 1 d PDU A 2
O1'' O 0.370(4) 0.2418(19) 0.2271(15) 0.040(9) Uani 0.38(2) 1 d PU A 2
O2'' O 0.047(3) 0.2152(14) 0.3406(12) 0.023(7) Uani 0.38(2) 1 d PU A 2
O1 O 0.428(7) 0.273(3) 0.637(2) 0.005(7) Uani 1 1 d U . .
O2B O 0.1914(14) 0.3448(5) 0.6706(5) 0.010(3) Uani 1 1 d DU . .
Ru01 Ru 0.39092(11) 0.32866(6) 0.13613(5) 0.0133(3) Uani 1 1 d U . .
C1 C 0.159(2) 0.3138(13) 0.6520(9) 0.026(4) Uani 1 1 d DU A .
Ru02 Ru 0.12329(11) 0.07600(6) 0.36601(5) 0.0135(3) Uani 1 1 d U . .
P1 P 0.3155(4) 0.22162(18) 0.05830(15) 0.0144(7) Uani 1 1 d U . .
O5 O 0.187(3) 0.3029(12) 0.3205(10) 0.105(7) Uani 1 1 d U . .
P2 P 0.0813(4) -0.00004(18) 0.27142(15) 0.0141(7) Uani 1 1 d U . .
P3 P 0.2065(4) 0.62936(19) 0.18987(15) 0.0154(7) Uani 1 1 d U . .
C113 C 0.083(6) 0.335(3) 0.302(2) 0.17(2) Uani 1 1 d U . .
H5A H 0.0698 0.3745 0.3337 0.249 Uiso 1 1 calc R . .
H5B H -0.0094 0.2998 0.2871 0.249 Uiso 1 1 calc R . .
H5C H 0.1162 0.3516 0.2723 0.249 Uiso 1 1 calc R . .
P4 P 0.8277(4) 0.3484(2) 0.49910(17) 0.0210(8) Uani 1 1 d U . .
N10 N -0.0635(12) 0.1149(6) 0.3563(5) 0.015(2) Uani 1 1 d U A .
N4A N 0.5938(12) 0.3584(6) 0.1102(5) 0.018(2) Uani 1 1 d U A .
N5B N 0.5263(13) 0.2834(6) 0.1757(5) 0.017(2) Uani 1 1 d U A .
N3C N 0.5030(14) 0.4679(7) 0.2460(6) 0.026(3) Uani 1 1 d U . .
N9D N -0.0401(13) 0.0078(6) 0.3894(5) 0.018(2) Uani 1 1 d U A .
C40E C -0.1873(15) 0.0799(7) 0.3675(6) 0.015(3) Uani 1 1 d U . .
N8F N 0.1780(15) 0.1821(7) 0.4938(6) 0.028(3) Uani 1 1 d U . .
C41G C -0.3157(16) 0.1006(8) 0.3643(6) 0.020(3) Uani 1 1 d U A .
C3H C 0.4587(15) 0.4188(7) 0.2062(6) 0.017(3) Uani 1 1 d U . .
C33I C 0.1601(15) 0.1429(8) 0.4480(6) 0.018(3) Uani 1 1 d U . .
N7J N 0.3735(14) 0.0084(7) 0.3934(6) 0.028(3) Uani 1 1 d U . .
C57K C -0.0009(15) 0.0280(7) 0.2172(6) 0.017(3) Uani 1 1 d U . .
C44L C -0.0676(16) 0.1730(7) 0.3442(6) 0.020(3) Uani 1 1 d U . .
N2M N 0.2232(15) 0.4126(7) 0.0805(6) 0.029(3) Uani 1 1 d U . .
C39O C -0.1746(15) 0.0200(7) 0.3856(6) 0.017(3) Uani 1 1 d U . .
C69N C 0.1045(15) 0.5578(7) 0.2058(6) 0.017(3) Uani 1 1 d U . .
C50P C 0.2324(15) -0.0277(7) 0.2366(6) 0.017(3) Uani 1 1 d U . .
C8Q C 0.7022(15) 0.3336(8) 0.1289(6) 0.020(3) Uani 1 1 d U . .
C20R C 0.1235(15) 0.1803(8) 0.0342(6) 0.017(3) Uani 1 1 d U . .
C1S C 0.2812(15) 0.3801(7) 0.1004(6) 0.019(3) Uani 1 1 d U . .
C9T C 0.6637(15) 0.2904(8) 0.1638(6) 0.019(3) Uani 1 1 d U . .
N1U N 0.1219(16) 0.2891(7) 0.1924(7) 0.036(4) Uani 1 1 d U . .
N6V N 0.3403(16) 0.1966(8) 0.3437(7) 0.038(4) Uani 1 1 d U . .
C25W C 0.0773(16) 0.1080(8) 0.0030(7) 0.022(3) Uani 1 1 d U . .
H00W H 0.1445 0.0790 -0.0017 0.027 Uiso 1 1 calc R . .
C2X C 0.2185(16) 0.3027(7) 0.1699(7) 0.020(3) Uani 1 1 d U . .
C43Y C -0.1919(17) 0.1973(8) 0.3414(6) 0.022(3) Uani 1 1 d U A .
H00Y H -0.1904 0.2390 0.3330 0.027 Uiso 1 1 calc R . .
C34Z C 0.2858(15) 0.0350(8) 0.3823(6) 0.019(3) Uani 1 1 d U . .
C42 C -0.3179(16) 0.1603(8) 0.3510(6) 0.022(3) Uani 1 1 d U . .
H010 H -0.4047 0.1755 0.3485 0.026 Uiso 1 1 calc R A .
C26 C 0.3777(15) 0.1483(7) 0.0699(6) 0.018(3) Uani 1 1 d U . .
C14 C 0.3738(15) 0.2229(7) -0.0088(6) 0.018(3) Uani 1 1 d U . .
C81 C 0.2486(15) 0.7064(7) 0.2531(6) 0.018(3) Uani 1 1 d DU . .
C58 C 0.0501(16) 0.0974(8) 0.2208(7) 0.022(3) Uani 1 1 d U . .
H014 H 0.1210 0.1288 0.2515 0.027 Uiso 1 1 calc R . .
C74 C 0.1678(17) 0.5073(8) 0.2158(6) 0.021(3) Uani 1 1 d U . .
H015 H 0.2650 0.5072 0.2107 0.025 Uiso 1 1 calc R . .
C32 C 0.2634(16) 0.1503(8) 0.3508(6) 0.022(3) Uani 1 1 d U . .
C51 C -0.0425(15) -0.0838(7) 0.2621(6) 0.017(3) Uani 1 1 d U . .
C24 C -0.0660(16) 0.0782(8) -0.0211(7) 0.025(3) Uani 1 1 d U . .
H018 H -0.0963 0.0291 -0.0422 0.030 Uiso 1 1 calc R . .
C19 C 0.2750(17) 0.2079(8) -0.0567(6) 0.023(3) Uani 1 1 d U . .
H019 H 0.1752 0.1926 -0.0559 0.027 Uiso 1 1 calc R . .
C70A C -0.0391(16) 0.5574(8) 0.2128(7) 0.024(3) Uani 1 1 d U . .
H01A H -0.0820 0.5921 0.2059 0.028 Uiso 1 1 calc R . .
C63B C 0.0991(15) 0.6439(8) 0.1360(6) 0.018(3) Uani 1 1 d U . .
C107 C 0.7875(18) 0.1513(8) 0.5045(6) 0.024(3) Uani 1 1 d U . .
H01C H 0.8492 0.1216 0.5078 0.028 Uiso 1 1 calc R . .
C75D C 0.3713(16) 0.6129(7) 0.1656(6) 0.020(3) Uani 1 1 d U . .
C108 C 0.6398(18) 0.1280(8) 0.5011(6) 0.025(3) Uani 1 1 d U . .
H01E H 0.6009 0.0821 0.5014 0.030 Uiso 1 1 calc R . .
C93F C 1.0211(17) 0.3669(8) 0.5113(7) 0.025(3) Uani 1 1 d U . .
C110 C 0.6057(17) 0.2379(8) 0.4966(7) 0.024(3) Uani 1 1 d U . .
H01G H 0.5435 0.2678 0.4942 0.029 Uiso 1 1 calc R . .
C13H C 0.4870(18) 0.2471(8) 0.2094(7) 0.025(3) Uani 1 1 d U . .
C27I C 0.3112(17) 0.1200(8) 0.1070(7) 0.024(3) Uani 1 1 d U . .
H01I H 0.2338 0.1373 0.1233 0.028 Uiso 1 1 calc R . .
C38J C -0.2907(17) -0.0189(8) 0.4002(7) 0.024(3) Uani 1 1 d U A .
H01J H -0.3838 -0.0100 0.3960 0.029 Uiso 1 1 calc R . .
C109 C 0.5491(17) 0.1711(8) 0.4972(6) 0.025(3) Uani 1 1 d U . .
H01K H 0.4481 0.1550 0.4950 0.030 Uiso 1 1 calc R . .
C72L C -0.054(2) 0.4572(9) 0.2405(7) 0.030(4) Uani 1 1 d U . .
H01L H -0.1076 0.4226 0.2528 0.036 Uiso 1 1 calc R . .
C35M C -0.0226(18) -0.0431(8) 0.4097(7) 0.027(3) Uani 1 1 d U . .
C45N C 0.3731(16) 0.0104(8) 0.2584(6) 0.021(3) Uani 1 1 d U . .
H01N H 0.3919 0.0505 0.2922 0.026 Uiso 1 1 calc R . .
C86O C 0.1922(18) 0.7043(8) 0.3014(7) 0.026(3) Uani 1 1 d U . .
H01O H 0.1344 0.6614 0.3017 0.031 Uiso 1 1 calc R . .
C23P C -0.1639(16) 0.1198(9) -0.0143(7) 0.028(4) Uani 1 1 d U . .
H01P H -0.2616 0.0996 -0.0311 0.034 Uiso 1 1 calc R . .
C31R C 0.4909(16) 0.1219(8) 0.0470(7) 0.023(3) Uani 1 1 d U . .
H01R H 0.5375 0.1402 0.0214 0.028 Uiso 1 1 calc R . .
C87S C 0.7743(17) 0.3590(8) 0.4335(6) 0.023(3) Uani 1 1 d U . .
C7T C 0.8402(17) 0.3486(9) 0.1159(7) 0.027(3) Uani 1 1 d U A .
H01T H 0.9137 0.3307 0.1294 0.033 Uiso 1 1 calc R . .
C99U C 0.7615(16) 0.4107(8) 0.5536(6) 0.022(3) Uani 1 1 d U . .
C16V C 0.5648(18) 0.2511(8) -0.0606(7) 0.028(4) Uani 1 1 d U . .
H01V H 0.6646 0.2657 -0.0618 0.034 Uiso 1 1 calc R . .
C59W C -0.0021(18) 0.1213(9) 0.1798(7) 0.027(3) Uani 1 1 d U . .
H01W H 0.0329 0.1689 0.1827 0.032 Uiso 1 1 calc R . .
C67X C -0.0488(18) 0.5949(9) 0.0449(7) 0.027(3) Uani 1 1 d U . .
H01X H -0.0961 0.5553 0.0127 0.032 Uiso 1 1 calc R . .
C105 C 0.7549(16) 0.2614(8) 0.4993(6) 0.020(3) Uani 1 1 d U . .
C68Z C 0.0299(17) 0.5852(8) 0.0885(6) 0.024(3) Uani 1 1 d U . .
H01Z H 0.0369 0.5391 0.0862 0.028 Uiso 1 1 calc R . .
C82 C 0.3346(16) 0.7694(8) 0.2535(7) 0.023(3) Uani 1 1 d DU . .
H020 H 0.3764 0.7707 0.2210 0.027 Uiso 1 1 calc R . .
C52 C 0.0049(18) -0.1422(8) 0.2639(7) 0.027(3) Uani 1 1 d U . .
H021 H 0.1050 -0.1409 0.2665 0.033 Uiso 1 1 calc R . .
C64 C 0.0874(18) 0.7108(8) 0.1392(7) 0.027(3) Uani 1 1 d U . .
H022 H 0.1328 0.7506 0.1716 0.032 Uiso 1 1 calc R . .
C88 C 0.6300(18) 0.3365(9) 0.4087(7) 0.029(4) Uani 1 1 d U . .
H023 H 0.5605 0.3130 0.4252 0.035 Uiso 1 1 calc R . .
C80 C 0.4821(17) 0.6136(9) 0.2044(7) 0.029(4) Uani 1 1 d U . .
H024 H 0.4699 0.6227 0.2427 0.035 Uiso 1 1 calc R . .
C62 C -0.1030(17) -0.0176(8) 0.1711(7) 0.024(3) Uani 1 1 d U . .
H025 H -0.1371 -0.0655 0.1675 0.029 Uiso 1 1 calc R . .
C49 C 0.2072(17) -0.0854(8) 0.1861(6) 0.024(3) Uani 1 1 d U . .
H026 H 0.1112 -0.1107 0.1698 0.028 Uiso 1 1 calc R . .
C56 C -0.1900(16) -0.0866(8) 0.2603(6) 0.023(3) Uani 1 1 d U . .
H027 H -0.2247 -0.0467 0.2600 0.027 Uiso 1 1 calc R . .
C21 C 0.0236(16) 0.2211(8) 0.0411(7) 0.025(3) Uani 1 1 d U . .
H028 H 0.0528 0.2701 0.0626 0.030 Uiso 1 1 calc R . .
C15 C 0.5199(16) 0.2444(8) -0.0119(7) 0.022(3) Uani 1 1 d U . .
H029 H 0.5895 0.2547 0.0201 0.026 Uiso 1 1 calc R . .
C101 C 0.714(2) 0.5258(9) 0.5928(8) 0.035(4) Uani 1 1 d U . .
H02A H 0.7146 0.5712 0.5911 0.042 Uiso 1 1 calc R . .
C60B C -0.1047(18) 0.0759(9) 0.1348(7) 0.030(4) Uani 1 1 d U . .
H02B H -0.1405 0.0923 0.1069 0.036 Uiso 1 1 calc R . .
C71C C -0.1183(18) 0.5067(9) 0.2300(7) 0.030(4) Uani 1 1 d U . .
H02C H -0.2161 0.5058 0.2345 0.036 Uiso 1 1 calc R . .
C106 C 0.8455(17) 0.2177(8) 0.5031(6) 0.022(3) Uani 1 1 d U . .
H02D H 0.9465 0.2332 0.5048 0.026 Uiso 1 1 calc R . .
C28E C 0.3563(19) 0.0669(8) 0.1205(7) 0.030(4) Uani 1 1 d U . .
H02E H 0.3092 0.0478 0.1456 0.036 Uiso 1 1 calc R . .
C36F C -0.135(2) -0.0823(9) 0.4262(8) 0.038(4) Uani 1 1 d U A .
H02F H -0.1174 -0.1170 0.4411 0.045 Uiso 1 1 calc R . .
C47G C 0.4612(17) -0.0683(9) 0.1824(7) 0.025(3) Uani 1 1 d U . .
H02G H 0.5395 -0.0826 0.1646 0.030 Uiso 1 1 calc R . .
C79H C 0.6109(18) 0.6009(10) 0.1866(8) 0.037(4) Uani 1 1 d U . .
H02H H 0.6868 0.6006 0.2127 0.044 Uiso 1 1 calc R . .
C100 C 0.7597(18) 0.4764(8) 0.5500(7) 0.029(4) Uani 1 1 d U . .
H02I H 0.7898 0.4874 0.5186 0.035 Uiso 1 1 calc R . .
C46J C 0.4866(16) -0.0095(9) 0.2313(7) 0.025(3) Uani 1 1 d U . .
H02J H 0.5824 0.0173 0.2464 0.030 Uiso 1 1 calc R . .
C83K C 0.3598(16) 0.8302(8) 0.3009(7) 0.025(3) Uani 1 1 d U . .
H02K H 0.4160 0.8733 0.3005 0.030 Uiso 1 1 calc R . .
C4L C 0.6248(17) 0.3985(8) 0.0784(7) 0.026(3) Uani 1 1 d U . .
C73M C 0.088(2) 0.4571(8) 0.2335(7) 0.029(4) Uani 1 1 d U . .
H02M H 0.1305 0.4225 0.2408 0.035 Uiso 1 1 calc R . .
C66N C -0.0591(19) 0.6618(9) 0.0480(7) 0.031(4) Uani 1 1 d U . .
H02N H -0.1129 0.6682 0.0180 0.037 Uiso 1 1 calc R . .
C78O C 0.6289(19) 0.5887(9) 0.1313(8) 0.036(4) Uani 1 1 d U . .
H02O H 0.7183 0.5812 0.1197 0.043 Uiso 1 1 calc R . .
C94P C 1.0939(18) 0.3292(9) 0.4705(8) 0.033(4) Uani 1 1 d U . .
H02P H 1.0406 0.2942 0.4367 0.040 Uiso 1 1 calc R . .
C10Q C 0.7589(18) 0.2570(9) 0.1828(7) 0.030(4) Uani 1 1 d U A .
H02Q H 0.8537 0.2615 0.1735 0.036 Uiso 1 1 calc R . .
C29R C 0.4695(19) 0.0418(8) 0.0977(7) 0.031(4) Uani 1 1 d U . .
H02R H 0.5011 0.0058 0.1072 0.037 Uiso 1 1 calc R . .
C22S C -0.1198(17) 0.1908(9) 0.0169(8) 0.033(4) Uani 1 1 d U . .
H02S H -0.1877 0.2194 0.0219 0.039 Uiso 1 1 calc R . .
C17T C 0.465(2) 0.2365(9) -0.1076(7) 0.031(4) Uani 1 1 d U . .
H02T H 0.4959 0.2414 -0.1410 0.037 Uiso 1 1 calc R . .
C104 C 0.7142(19) 0.3941(9) 0.5990(7) 0.030(4) Uani 1 1 d U . .
H02U H 0.7154 0.3493 0.6014 0.036 Uiso 1 1 calc R . .
C48V C 0.3210(18) -0.1061(8) 0.1595(7) 0.027(4) Uani 1 1 d U . .
H02V H 0.3027 -0.1461 0.1258 0.033 Uiso 1 1 calc R . .
C55W C -0.2857(18) -0.1468(9) 0.2591(7) 0.030(4) Uani 1 1 d U . .
H02W H -0.3855 -0.1480 0.2578 0.037 Uiso 1 1 calc R . .
C37X C -0.269(2) -0.0707(9) 0.4208(7) 0.033(4) Uani 1 1 d U . .
H02X H -0.3466 -0.0979 0.4312 0.040 Uiso 1 1 calc R A .
C6Y C 0.8700(18) 0.3897(9) 0.0832(7) 0.034(4) Uani 1 1 d U . .
H02Y H 0.9641 0.4004 0.0741 0.041 Uiso 1 1 calc R A .
C18Z C 0.3199(19) 0.2149(9) -0.1059(7) 0.029(4) Uani 1 1 d U . .
H02Z H 0.2510 0.2048 -0.1380 0.035 Uiso 1 1 calc R . .
C76 C 0.3892(18) 0.5986(9) 0.1093(7) 0.028(3) Uani 1 1 d U . .
H030 H 0.3125 0.5968 0.0826 0.033 Uiso 1 1 calc R . .
C89 C 0.588(2) 0.3484(9) 0.3601(7) 0.034(4) Uani 1 1 d U . .
H031 H 0.4897 0.3336 0.3435 0.040 Uiso 1 1 calc R . .
C54 C -0.237(2) -0.2052(9) 0.2596(7) 0.036(4) Uani 1 1 d U . .
H032 H -0.3031 -0.2468 0.2584 0.043 Uiso 1 1 calc R . .
C30 C 0.5368(19) 0.0689(9) 0.0609(8) 0.031(4) Uani 1 1 d U . .
H033 H 0.6147 0.0515 0.0451 0.037 Uiso 1 1 calc R . .
C5 C 0.7622(19) 0.4150(9) 0.0641(8) 0.034(4) Uani 1 1 d U A .
H034 H 0.7806 0.4433 0.0415 0.041 Uiso 1 1 calc R . .
C84 C 0.3026(18) 0.8278(8) 0.3488(7) 0.027(3) Uani 1 1 d U . .
H035 H 0.3198 0.8693 0.3814 0.033 Uiso 1 1 calc R . .
C65 C 0.010(2) 0.7195(9) 0.0953(7) 0.034(4) Uani 1 1 d U . .
H037 H 0.0032 0.7656 0.0973 0.041 Uiso 1 1 calc R . .
C85 C 0.220(2) 0.7648(9) 0.3491(7) 0.031(4) Uani 1 1 d U . .
H038 H 0.1827 0.7630 0.3823 0.037 Uiso 1 1 calc R . .
C98 C 1.0991(19) 0.4180(9) 0.5610(8) 0.035(4) Uani 1 1 d U . .
H039 H 1.0510 0.4435 0.5893 0.042 Uiso 1 1 calc R . .
C53A C -0.092(2) -0.2030(9) 0.2621(8) 0.036(4) Uani 1 1 d U . .
H03A H -0.0586 -0.2431 0.2625 0.044 Uiso 1 1 calc R . .
C102 C 0.666(2) 0.5090(9) 0.6378(7) 0.033(4) Uani 1 1 d U . .
H03B H 0.6345 0.5428 0.6668 0.040 Uiso 1 1 calc R . .
C12C C 0.578(2) 0.2130(9) 0.2298(7) 0.034(4) Uani 1 1 d U A .
H03C H 0.5460 0.1872 0.2532 0.041 Uiso 1 1 calc R . .
C77D C 0.519(2) 0.5873(10) 0.0926(8) 0.038(4) Uani 1 1 d U . .
H03D H 0.5324 0.5784 0.0544 0.045 Uiso 1 1 calc R . .
C103 C 0.665(2) 0.4434(9) 0.6407(7) 0.033(4) Uani 1 1 d U . .
H03E H 0.6309 0.4319 0.6714 0.040 Uiso 1 1 calc R . .
C61F C -0.1549(19) 0.0067(9) 0.1305(7) 0.030(4) Uani 1 1 d U . .
H03F H -0.2254 -0.0246 0.0997 0.036 Uiso 1 1 calc R . .
C95G C 1.2418(19) 0.3423(10) 0.4788(8) 0.037(4) Uani 1 1 d U . .
H03G H 1.2901 0.3158 0.4511 0.044 Uiso 1 1 calc R . .
C90H C 0.690(2) 0.3817(9) 0.3356(7) 0.037(4) Uani 1 1 d U . .
H03H H 0.6608 0.3903 0.3025 0.045 Uiso 1 1 calc R . .
C92I C 0.876(2) 0.3920(9) 0.4086(7) 0.034(4) Uani 1 1 d U . .
H03I H 0.9747 0.4072 0.4252 0.041 Uiso 1 1 calc R . .
C11J C 0.713(2) 0.2173(10) 0.2155(7) 0.037(4) Uani 1 1 d U . .
H03J H 0.7759 0.1932 0.2280 0.044 Uiso 1 1 calc R A .
C97K C 1.249(2) 0.4313(11) 0.5686(9) 0.050(5) Uani 1 1 d U . .
H03K H 1.3039 0.4662 0.6023 0.060 Uiso 1 1 calc R . .
C91L C 0.833(2) 0.4025(10) 0.3595(8) 0.044(5) Uani 1 1 d U . .
H03L H 0.9029 0.4243 0.3420 0.053 Uiso 1 1 calc R . .
C96M C 1.320(2) 0.3939(11) 0.5275(9) 0.045(5) Uani 1 1 d U . .
H03M H 1.4219 0.4038 0.5328 0.054 Uiso 1 1 calc R . .

loop_
_atom_site_aniso_label
_atom_site_aniso_U_11
_atom_site_aniso_U_22
_atom_site_aniso_U_33
_atom_site_aniso_U_23
_atom_site_aniso_U_13
_atom_site_aniso_U_12
C111 0.08(3) 0.11(3) 0.07(2) 0.02(2) 0.012(19) 0.07(2)
O20 0.015(12) 0.00(2) 0.01(2) 0.015(12) 0.008(13) -0.002(16)
O1' 0.023(9) 0.015(8) 0.026(9) 0.012(7) 0.010(7) 0.007(7)
O2' 0.022(9) 0.036(10) 0.053(12) 0.028(9) 0.009(8) 0.015(8)
C112 0.015(15) 0.012(15) 0.009(16) 0.001(12) 0.013(13) -0.010(12)
O21 0.027(17) 0.02(3) 0.01(2) 0.027(14) 0.011(17) 0.010(18)
O1'' 0.030(16) 0.047(19) 0.044(19) 0.020(15) 0.004(14) 0.009(14)
O2'' 0.022(13) 0.025(14) 0.030(15) 0.017(12) 0.012(11) 0.011(11)
O1 0.020(12) 0.00(2) 0.008(15) 0.022(10) 0.007(10) 0.000(14)
O2B 0.028(7) 0.000(5) 0.000(5) -0.005(4) 0.005(4) 0.009(5)
Ru01 0.0085(5) 0.0121(5) 0.0175(6) 0.0035(4) 0.0013(4) 0.0020(4)
C1 0.021(10) 0.050(14) 0.025(12) 0.026(10) 0.014(8) 0.020(10)
Ru02 0.0108(5) 0.0118(5) 0.0166(6) 0.0035(4) 0.0018(4) 0.0028(4)
P1 0.0106(16) 0.0127(17) 0.0182(18) 0.0037(14) 0.0014(13) 0.0025(13)
O5 0.14(2) 0.081(14) 0.095(16) 0.027(12) 0.019(14) 0.030(14)
P2 0.0106(16) 0.0119(16) 0.0184(18) 0.0041(14) 0.0021(13) 0.0018(13)
P3 0.0137(17) 0.0156(17) 0.0169(18) 0.0051(14) 0.0030(14) 0.0041(14)
C113 0.21(4) 0.14(3) 0.17(4) 0.08(3) 0.03(3) 0.06(3)
P4 0.022(2) 0.0174(18) 0.021(2) 0.0059(16) 0.0014(15) 0.0002(15)
N10 0.016(6) 0.014(6) 0.013(6) 0.004(5) 0.001(4) 0.004(4)
N4A 0.012(6) 0.016(6) 0.022(6) 0.001(5) 0.003(5) 0.000(5)
N5B 0.016(6) 0.014(6) 0.017(6) 0.001(5) -0.001(5) 0.003(5)
N3C 0.024(7) 0.023(7) 0.025(7) 0.003(6) 0.002(6) 0.002(5)
N9D 0.018(6) 0.017(6) 0.020(6) 0.007(5) 0.003(5) 0.004(5)
C40E 0.015(6) 0.015(6) 0.013(7) 0.002(5) 0.002(5) 0.003(5)
N8F 0.030(7) 0.028(7) 0.023(7) 0.004(6) 0.002(6) 0.010(6)
C41G 0.017(7) 0.023(7) 0.015(7) -0.001(6) 0.000(6) 0.007(6)
C3H 0.014(7) 0.017(7) 0.021(7) 0.008(6) 0.003(6) 0.003(5)
C33I 0.016(7) 0.019(7) 0.021(7) 0.008(6) 0.002(6) 0.006(6)
N7J 0.021(7) 0.027(7) 0.035(8) 0.010(6) 0.001(6) 0.009(6)
C57K 0.016(7) 0.016(7) 0.021(7) 0.006(6) 0.005(6) 0.006(5)
C44L 0.023(7) 0.016(7) 0.020(7) 0.006(6) 0.002(6) 0.006(6)
N2M 0.032(8) 0.025(7) 0.028(7) 0.008(6) -0.004(6) 0.008(6)
C39O 0.016(7) 0.015(7) 0.018(7) 0.003(5) 0.003(5) 0.003(5)
C69N 0.017(7) 0.016(7) 0.016(7) 0.004(6) 0.004(5) 0.004(5)
C50P 0.016(7) 0.015(7) 0.020(7) 0.008(6) 0.004(5) 0.003(5)
C8Q 0.012(6) 0.020(7) 0.019(7) -0.003(6) 0.000(5) 0.004(6)
C20R 0.012(6) 0.020(7) 0.016(7) 0.005(6) 0.001(5) 0.002(5)
C1S 0.017(7) 0.016(7) 0.018(7) 0.001(6) 0.000(6) 0.002(6)
C9T 0.013(7) 0.020(7) 0.017(7) -0.003(6) -0.003(5) 0.006(6)
N1U 0.029(8) 0.025(7) 0.054(10) 0.013(7) 0.021(7) 0.004(6)
N6V 0.033(8) 0.028(8) 0.050(10) 0.016(7) 0.005(7) -0.005(6)
C25W 0.019(7) 0.016(7) 0.029(8) 0.004(6) 0.003(6) 0.004(6)
C2X 0.018(7) 0.014(7) 0.027(8) 0.004(6) 0.003(6) 0.004(6)
C43Y 0.029(8) 0.019(7) 0.020(8) 0.006(6) -0.001(6) 0.011(6)
C34Z 0.015(7) 0.020(7) 0.020(7) 0.004(6) 0.002(6) 0.003(6)
C42 0.021(7) 0.024(8) 0.018(7) 0.001(6) -0.002(6) 0.013(6)
C26 0.017(7) 0.012(6) 0.020(7) 0.003(5) -0.003(6) 0.002(5)
C14 0.019(7) 0.013(6) 0.021(7) 0.004(6) 0.005(6) 0.005(5)
C81 0.018(7) 0.017(7) 0.017(7) 0.003(5) 0.001(5) 0.006(5)
C58 0.020(7) 0.021(7) 0.024(8) 0.006(6) 0.004(6) 0.004(6)
C74 0.023(8) 0.018(7) 0.019(7) 0.003(6) 0.001(6) 0.006(6)
C32 0.022(7) 0.018(7) 0.023(8) 0.005(6) 0.003(6) 0.004(6)
C51 0.015(7) 0.017(7) 0.016(7) 0.004(6) 0.003(5) 0.001(5)
C24 0.020(7) 0.018(7) 0.027(8) 0.001(6) -0.002(6) -0.004(6)
C19 0.022(8) 0.020(7) 0.025(8) 0.009(6) 0.003(6) 0.004(6)
C70A 0.020(7) 0.024(8) 0.030(8) 0.011(7) 0.007(6) 0.006(6)
C63B 0.019(7) 0.019(7) 0.016(7) 0.007(6) 0.003(6) 0.004(6)
C107 0.033(8) 0.020(7) 0.017(7) 0.004(6) 0.003(6) 0.009(6)
C75D 0.017(7) 0.015(7) 0.026(8) 0.006(6) 0.008(6) 0.004(6)
C108 0.034(9) 0.019(7) 0.019(8) 0.005(6) 0.006(6) 0.002(6)
C93F 0.022(7) 0.024(8) 0.028(8) 0.010(7) 0.001(6) 0.000(6)
C110 0.022(8) 0.025(8) 0.027(8) 0.009(7) 0.004(6) 0.006(6)
C13H 0.028(8) 0.020(8) 0.023(8) 0.005(6) -0.003(6) 0.002(6)
C27I 0.024(8) 0.020(7) 0.025(8) 0.007(6) 0.001(6) 0.002(6)
C38J 0.023(8) 0.021(7) 0.026(8) 0.005(6) 0.008(6) 0.004(6)
C109 0.023(8) 0.024(8) 0.022(8) 0.005(6) 0.005(6) -0.001(6)
C72L 0.043(10) 0.022(8) 0.020(8) 0.006(6) 0.006(7) -0.007(7)
C35M 0.028(8) 0.023(8) 0.034(9) 0.014(7) 0.002(7) 0.007(7)
C45N 0.020(7) 0.020(7) 0.021(7) 0.004(6) 0.003(6) 0.005(6)
C86O 0.032(9) 0.023(8) 0.025(8) 0.009(6) 0.006(7) 0.006(7)
C23P 0.013(7) 0.032(9) 0.031(9) 0.004(7) -0.002(6) -0.001(6)
C31R 0.021(8) 0.021(7) 0.029(8) 0.008(6) 0.005(6) 0.009(6)
C87S 0.030(8) 0.016(7) 0.021(7) 0.005(6) 0.003(6) 0.003(6)
C7T 0.015(7) 0.029(8) 0.026(8) -0.004(7) 0.002(6) 0.003(6)
C99U 0.022(8) 0.020(7) 0.020(7) 0.004(6) 0.000(6) 0.002(6)
C16V 0.026(8) 0.020(8) 0.032(9) 0.002(7) 0.014(7) 0.000(6)
C59W 0.030(8) 0.024(8) 0.034(9) 0.016(7) 0.011(7) 0.011(7)
C67X 0.030(9) 0.026(8) 0.019(8) 0.005(6) 0.000(6) 0.000(7)
C105 0.024(7) 0.017(7) 0.015(7) 0.005(6) 0.002(6) 0.002(6)
C68Z 0.028(8) 0.018(7) 0.021(8) 0.005(6) 0.002(6) 0.003(6)
C82 0.017(7) 0.023(7) 0.025(8) 0.006(6) 0.005(6) 0.002(6)
C52 0.025(8) 0.024(8) 0.038(9) 0.016(7) 0.004(7) 0.006(6)
C64 0.033(9) 0.021(8) 0.023(8) 0.003(6) -0.003(7) 0.009(7)
C88 0.028(8) 0.032(9) 0.028(8) 0.013(7) 0.005(7) 0.007(7)
C80 0.018(7) 0.038(9) 0.030(9) 0.008(7) 0.004(6) 0.009(7)
C62 0.025(8) 0.020(7) 0.024(8) 0.005(6) 0.000(6) 0.004(6)
C49 0.020(7) 0.022(8) 0.024(8) 0.002(6) 0.003(6) 0.003(6)
C56 0.020(7) 0.022(7) 0.022(8) 0.003(6) 0.004(6) 0.003(6)
C21 0.018(7) 0.020(7) 0.028(8) 0.000(6) -0.001(6) 0.004(6)
C15 0.019(7) 0.019(7) 0.024(8) 0.003(6) 0.004(6) 0.003(6)
C101 0.045(11) 0.025(8) 0.036(10) 0.010(7) 0.012(8) 0.008(8)
C60B 0.028(8) 0.040(9) 0.031(9) 0.021(8) 0.006(7) 0.014(7)
C71C 0.024(8) 0.031(9) 0.030(9) 0.006(7) 0.009(7) -0.001(7)
C106 0.022(7) 0.024(8) 0.018(7) 0.006(6) 0.004(6) 0.005(6)
C28E 0.036(9) 0.023(8) 0.028(9) 0.011(7) -0.002(7) 0.000(7)
C36F 0.044(10) 0.029(9) 0.048(11) 0.025(8) 0.007(9) 0.005(8)
C47G 0.023(8) 0.029(8) 0.029(8) 0.011(7) 0.012(6) 0.014(7)
C79H 0.020(8) 0.043(10) 0.045(10) 0.011(9) 0.004(7) 0.011(7)
C100 0.034(9) 0.023(8) 0.029(9) 0.011(7) 0.008(7) 0.001(7)
C46J 0.015(7) 0.031(8) 0.028(8) 0.010(7) 0.005(6) 0.005(6)
C83K 0.018(7) 0.023(8) 0.030(9) 0.005(7) 0.001(6) 0.003(6)
C4L 0.024(8) 0.017(7) 0.030(9) 0.007(6) 0.003(7) -0.003(6)
C73M 0.044(10) 0.016(7) 0.025(8) 0.007(6) 0.000(7) 0.004(7)
C66N 0.036(9) 0.035(9) 0.022(8) 0.009(7) -0.001(7) 0.014(7)
C78O 0.025(9) 0.034(9) 0.053(11) 0.016(8) 0.021(8) 0.013(7)
C94P 0.026(8) 0.032(9) 0.037(10) 0.010(8) 0.005(7) -0.001(7)
C10Q 0.024(8) 0.037(9) 0.027(9) 0.002(7) -0.003(7) 0.017(7)
C29R 0.034(9) 0.020(8) 0.037(9) 0.011(7) -0.008(7) 0.006(7)
C22S 0.017(8) 0.032(9) 0.040(10) 0.000(8) -0.001(7) 0.010(7)
C17T 0.042(10) 0.023(8) 0.024(8) 0.005(7) 0.017(7) 0.004(7)
C104 0.040(10) 0.023(8) 0.024(8) 0.009(7) 0.002(7) 0.003(7)
C48V 0.028(8) 0.023(8) 0.026(8) 0.000(6) 0.008(7) 0.008(7)
C55W 0.023(8) 0.032(9) 0.028(9) 0.004(7) 0.008(7) -0.004(7)
C37X 0.039(10) 0.027(9) 0.035(9) 0.014(7) 0.015(8) 0.002(7)
C6Y 0.019(8) 0.032(9) 0.035(9) -0.004(7) 0.010(7) -0.007(7)
C18Z 0.035(9) 0.027(8) 0.023(8) 0.007(7) 0.003(7) 0.005(7)
C76 0.028(8) 0.032(9) 0.030(8) 0.014(7) 0.010(7) 0.012(7)
C89 0.034(9) 0.035(9) 0.029(9) 0.009(7) -0.004(7) 0.008(8)
C54 0.040(10) 0.025(8) 0.034(9) 0.009(7) 0.010(8) -0.009(7)
C30 0.028(9) 0.027(8) 0.040(10) 0.010(7) 0.001(7) 0.014(7)
C5 0.033(9) 0.028(9) 0.035(9) 0.009(7) 0.011(7) -0.008(7)
C84 0.030(9) 0.023(8) 0.023(8) 0.000(6) -0.001(7) 0.007(7)
C65 0.048(11) 0.023(8) 0.033(9) 0.008(7) -0.006(8) 0.015(8)
C85 0.041(10) 0.032(9) 0.018(8) 0.007(7) 0.006(7) 0.010(7)
C98 0.032(9) 0.030(9) 0.034(9) 0.006(7) -0.004(7) 0.002(7)
C53A 0.046(10) 0.020(8) 0.047(11) 0.018(8) 0.010(9) 0.005(7)
C102 0.039(10) 0.030(9) 0.027(9) 0.003(7) 0.007(7) 0.009(8)
C12C 0.044(10) 0.029(9) 0.028(9) 0.013(7) -0.006(7) 0.008(8)
C77D 0.045(11) 0.039(10) 0.039(10) 0.016(8) 0.027(8) 0.020(8)
C103 0.042(10) 0.034(9) 0.022(8) 0.009(7) 0.006(7) 0.005(8)
C61F 0.032(9) 0.032(9) 0.023(8) 0.009(7) -0.002(7) 0.007(7)
C95G 0.028(9) 0.037(10) 0.048(11) 0.019(8) 0.010(8) 0.005(8)
C90H 0.054(11) 0.028(9) 0.023(9) 0.009(7) -0.006(8) -0.002(8)
C92I 0.036(9) 0.031(9) 0.029(9) 0.011(7) 0.000(7) -0.008(7)
C11J 0.043(10) 0.039(10) 0.028(9) 0.009(8) -0.007(8) 0.020(8)
C97K 0.034(10) 0.048(12) 0.051(12) 0.005(10) -0.012(9) 0.002(9)
C91L 0.055(12) 0.039(10) 0.029(9) 0.016(8) 0.000(9) -0.013(9)
C96M 0.025(9) 0.044(11) 0.062(13) 0.016(10) -0.002(9) 0.004(8)

loop_
_atom_type_symbol
_atom_type_description
_atom_type_scat_dispersion_real
_atom_type_scat_dispersion_imag
_atom_type_scat_source
C C 0.0033 0.0016 'International Tables Vol C Tables 4.2.6.8 and 6.1.1.4'
H H 0.0000 0.0000 'International Tables Vol C Tables 4.2.6.8 and 6.1.1.4'
N N 0.0061 0.0033 'International Tables Vol C Tables 4.2.6.8 and 6.1.1.4'
O O 0.0106 0.0060 'International Tables Vol C Tables 4.2.6.8 and 6.1.1.4'
P P 0.1023 0.0942 'International Tables Vol C Tables 4.2.6.8 and 6.1.1.4'
Ru Ru -1.2594 0.8363 'International Tables Vol C Tables 4.2.6.8 and 6.1.1.4'

loop_
_geom_angle_atom_site_label_1
_geom_angle_atom_site_label_2
_geom_angle_atom_site_label_3
_geom_angle
O1 C111 C1 120(4)
O1 C111 O20 9(5)
C1 C111 O20 114(5)
C1 C112 O21 125(4)
C1 C112 O2B 18.2(12)
O21 C112 O2B 107(4)
C1 C112 O1 128(3)
O21 C112 O1 11.9(17)
O2B C112 O1 110(3)
C111 O1 C112 29(3)
C1 O2B C112 39(2)
C2X Ru01 C1S 88.4(6)
C2X Ru01 C3H 88.6(6)
C1S Ru01 C3H 89.4(6)
C2X Ru01 N5B 96.3(5)
C1S Ru01 N5B 173.9(5)
C3H Ru01 N5B 86.7(5)
C2X Ru01 N4A 172.2(6)
C1S Ru01 N4A 97.7(5)
C3H Ru01 N4A 86.6(5)
N5B Ru01 N4A 77.3(5)
C2X Ru01 P1 90.4(4)
C1S Ru01 P1 93.3(4)
C3H Ru01 P1 177.1(4)
N5B Ru01 P1 90.7(3)
N4A Ru01 P1 94.0(3)
O2B C1 C112 123(3)
O2B C1 C111 99(3)
C112 C1 C111 33(2)
C32 Ru02 C34Z 89.0(6)
C32 Ru02 C33I 86.6(6)
C34Z Ru02 C33I 89.7(6)
C32 Ru02 N10 97.3(5)
C34Z Ru02 N10 172.6(5)
C33I Ru02 N10 86.8(5)
C32 Ru02 N9D 171.9(5)
C34Z Ru02 N9D 96.5(5)
C33I Ru02 N9D 87.5(5)
N10 Ru02 N9D 76.7(4)
C32 Ru02 P2 92.9(4)
C34Z Ru02 P2 90.6(4)
C33I Ru02 P2 179.4(4)
N10 Ru02 P2 92.9(3)
N9D Ru02 P2 92.9(3)
C20R P1 C26 100.1(6)
C20R P1 C14 99.9(7)
C26 P1 C14 104.4(7)
C20R P1 Ru01 120.5(5)
C26 P1 Ru01 113.2(5)
C14 P1 Ru01 116.2(5)
C51 P2 C50P 103.1(6)
C51 P2 C57K 102.9(6)
C50P P2 C57K 98.4(6)
C51 P2 Ru02 111.1(5)
C50P P2 Ru02 120.0(5)
C57K P2 Ru02 118.8(5)
C69N P3 C75D 112.8(7)
C69N P3 C63B 108.5(7)
C75D P3 C63B 108.6(7)
C69N P3 C81 108.1(7)
C75D P3 C81 108.6(7)
C63B P3 C81 110.2(7)
O5 C113 H5A 109.5
O5 C113 H5B 109.4
H5A C113 H5B 109.5
O5 C113 H5C 109.5
H5A C113 H5C 109.5
H5B C113 H5C 109.5
C105 P4 C93F 109.3(7)
C105 P4 C99U 108.3(7)
C93F P4 C99U 110.9(7)
C105 P4 C87S 113.2(7)
C93F P4 C87S 107.8(8)
C99U P4 C87S 107.3(7)
C44L N10 C40E 117.7(12)
C44L N10 Ru02 126.0(10)
C40E N10 Ru02 116.2(9)
C4L N4A C8Q 117.8(13)
C4L N4A Ru01 127.2(10)
C8Q N4A Ru01 115.0(10)
C13H N5B C9T 118.3(13)
C13H N5B Ru01 125.7(10)
C9T N5B Ru01 115.9(10)
C35M N9D C39O 116.9(13)
C35M N9D Ru02 127.2(10)
C39O N9D Ru02 115.8(9)
N10 C40E C41G 122.3(13)
N10 C40E C39O 115.7(12)
C41G C40E C39O 121.9(13)
C40E C41G C42 119.0(14)
N3C C3H Ru01 176.4(13)
N8F C33I Ru02 177.7(13)
C58 C57K C62 118.7(14)
C58 C57K P2 117.3(11)
C62 C57K P2 123.8(11)
O2'' C44L N10 122.5(17)
O2'' C44L C43Y 114.2(17)
N10 C44L C43Y 122.8(14)
N9D C39O C38J 122.5(13)
N9D C39O C40E 115.4(12)
C38J C39O C40E 122.0(13)
C74 C69N C70A 120.4(14)
C74 C69N P3 121.5(11)
C70A C69N P3 117.9(11)
C45N C50P C49 118.6(13)
C45N C50P P2 120.6(11)
C49 C50P P2 120.7(11)
N4A C8Q C7T 121.8(15)
N4A C8Q C9T 115.9(12)
C7T C8Q C9T 122.2(14)
C21 C20R C25W 118.6(13)
C21 C20R P1 120.4(11)
C25W C20R P1 120.6(11)
N2M C1S Ru01 176.8(13)
N5B C9T C10Q 121.3(15)
N5B C9T C8Q 115.7(12)
C10Q C9T C8Q 123.0(14)
C24 C25W C20R 120.6(14)
C24 C25W H00W 119.7
C20R C25W H00W 119.7
N1U C2X Ru01 176.4(15)
C42 C43Y C44L 119.2(14)
C42 C43Y H00Y 120.4
C44L C43Y H00Y 120.4
N7J C34Z Ru02 175.1(14)
C43Y C42 C41G 119.0(13)
C43Y C42 H010 120.5
C41G C42 H010 120.5
C31R C26 C27I 118.0(14)
C31R C26 P1 124.8(12)
C27I C26 P1 117.1(11)
C19 C14 C15 117.7(14)
C19 C14 P1 121.7(11)
C15 C14 P1 120.4(11)
C86O C81 C82 119.3(14)
C86O C81 P3 120.4(11)
C82 C81 P3 120.3(11)
C57K C58 C59W 120.4(15)
C57K C58 H014 119.8
C59W C58 H014 119.8
C73M C74 C69N 119.3(15)
C73M C74 H015 120.4
C69N C74 H015 120.4
N6V C32 Ru02 175.7(15)
C52 C51 C56 118.2(14)
C52 C51 P2 122.4(11)
C56 C51 P2 118.8(11)
C23P C24 C25W 120.0(14)
C23P C24 H018 120.0
C25W C24 H018 120.0
C14 C19 C18Z 121.3(15)
C14 C19 H019 119.4
C18Z C19 H019 119.4
C71C C70A C69N 119.9(15)
C71C C70A H01A 120.1
C69N C70A H01A 120.1
C64 C63B C68Z 119.9(14)
C64 C63B P3 122.1(11)
C68Z C63B P3 118.0(11)
C106 C107 C108 120.4(15)
C106 C107 H01C 119.8
C108 C107 H01C 119.8
C80 C75D C76 120.1(14)
C80 C75D P3 118.3(12)
C76 C75D P3 121.6(12)
C109 C108 C107 120.3(15)
C109 C108 H01E 119.8
C107 C108 H01E 119.8
C98 C93F C94P 119.6(16)
C98 C93F P4 120.8(13)
C94P C93F P4 119.6(12)
C109 C110 C105 119.9(14)
C109 C110 H01G 120.0
C105 C110 H01G 120.0
O1'' C13H N5B 125(2)
O1'' C13H C12C 113(2)
N5B C13H C12C 122.7(16)
C28E C27I C26 121.1(15)
C28E C27I H01I 119.4
C26 C27I H01I 119.4
C37X C38J C39O 118.9(15)
C37X C38J H01J 120.5
C39O C38J H01J 120.5
C108 C109 C110 119.9(15)
C108 C109 H01K 120.0
C110 C109 H01K 120.0
C73M C72L C71C 121.2(15)
C73M C72L H01L 119.4
C71C C72L H01L 119.4
O2' C35M N9D 123.0(16)
O2' C35M C36F 114.2(16)
N9D C35M C36F 122.8(15)
C50P C45N C46J 120.5(14)
C50P C45N H01N 119.7
C46J C45N H01N 119.7
C85 C86O C81 120.0(15)
C85 C86O H01O 120.0
C81 C86O H01O 120.0
C22S C23P C24 119.8(14)
C22S C23P H01P 120.1
C24 C23P H01P 120.1
C26 C31R C30 120.8(15)
C26 C31R H01R 119.6
C30 C31R H01R 119.6
C92I C87S C88 119.9(15)
C92I C87S P4 119.9(13)
C88 C87S P4 120.2(12)
C6Y C7T C8Q 119.6(16)
C6Y C7T H01T 120.2
C8Q C7T H01T 120.2
C104 C99U C100 120.2(15)
C104 C99U P4 120.8(12)
C100 C99U P4 119.0(12)
C17T C16V C15 120.2(15)
C17T C16V H01V 119.9
C15 C16V H01V 119.9
C60B C59W C58 120.3(15)
C60B C59W H01W 119.9
C58 C59W H01W 119.9
C66N C67X C68Z 120.6(15)
C66N C67X H01X 119.7
C68Z C67X H01X 119.7
C106 C105 C110 119.8(14)
C106 C105 P4 120.4(12)
C110 C105 P4 119.7(11)
C67X C68Z C63B 119.4(14)
C67X C68Z H01Z 120.3
C63B C68Z H01Z 120.3
C83K C82 C81 120.6(15)
C83K C82 H020 119.7
C81 C82 H020 119.7
C51 C52 C53A 120.7(15)
C51 C52 H021 119.6
C53A C52 H021 119.6
C65 C64 C63B 119.9(15)
C65 C64 H022 120.1
C63B C64 H022 120.1
C89 C88 C87S 120.0(16)
C89 C88 H023 120.0
C87S C88 H023 120.0
C75D C80 C79H 119.4(16)
C75D C80 H024 120.3
C79H C80 H024 120.3
C61F C62 C57K 120.5(15)
C61F C62 H025 119.7
C57K C62 H025 119.7
C48V C49 C50P 120.8(14)
C48V C49 H026 119.6
C50P C49 H026 119.6
C55W C56 C51 120.7(15)
C55W C56 H027 119.7
C51 C56 H027 119.7
C20R C21 C22S 120.4(14)
C20R C21 H028 119.8
C22S C21 H028 119.8
C16V C15 C14 121.3(15)
C16V C15 H029 119.4
C14 C15 H029 119.4
C100 C101 C102 120.0(16)
C100 C101 H02A 120.0
C102 C101 H02A 120.0
C61F C60B C59W 119.7(15)
C61F C60B H02B 120.1
C59W C60B H02B 120.1
C70A C71C C72L 119.2(15)
C70A C71C H02C 120.4
C72L C71C H02C 120.4
C107 C106 C105 119.6(14)
C107 C106 H02D 120.2
C105 C106 H02D 120.2
C29R C28E C27I 119.9(16)
C29R C28E H02E 120.0
C27I C28E H02E 120.0
C37X C36F C35M 119.6(16)
C37X C36F H02F 120.2
C35M C36F H02F 120.2
C46J C47G C48V 119.6(14)
C46J C47G H02G 120.2
C48V C47G H02G 120.2
C78O C79H C80 120.2(17)
C78O C79H H02H 119.9
C80 C79H H02H 119.9
C101 C100 C99U 119.6(16)
C101 C100 H02I 120.2
C99U C100 H02I 120.2
C47G C46J C45N 120.5(14)
C47G C46J H02J 119.8
C45N C46J H02J 119.8
C84 C83K C82 119.7(15)
C84 C83K H02K 120.1
C82 C83K H02K 120.1
O1' C4L N4A 122.8(15)
O1' C4L C5 114.7(16)
N4A C4L C5 122.4(16)
C74 C73M C72L 120.0(15)
C74 C73M H02M 120.0
C72L C73M H02M 120.0
C67X C66N C65 119.5(15)
C67X C66N H02N 120.2
C65 C66N H02N 120.2
C77D C78O C79H 120.8(16)
C77D C78O H02O 119.6
C79H C78O H02O 119.6
C95G C94P C93F 120.8(17)
C95G C94P H02P 119.6
C93F C94P H02P 119.6
C11J C10Q C9T 119.1(16)
C11J C10Q H02Q 120.5
C9T C10Q H02Q 120.5
C28E C29R C30 120.0(15)
C28E C29R H02R 120.0
C30 C29R H02R 120.0
C23P C22S C21 120.5(15)
C23P C22S H02S 119.8
C21 C22S H02S 119.7
C16V C17T C18Z 119.9(15)
C16V C17T H02T 120.1
C18Z C17T H02T 120.1
C103 C104 C99U 119.6(15)
C103 C104 H02U 120.2
C99U C104 H02U 120.2
C47G C48V C49 119.9(15)
C47G C48V H02V 120.1
C49 C48V H02V 120.1
C54 C55W C56 120.4(16)
C54 C55W H02W 119.8
C56 C55W H02W 119.8
C36F C37X C38J 119.3(16)
C36F C37X H02X 120.4
C38J C37X H02X 120.4
C5 C6Y C7T 119.3(15)
C5 C6Y H02Y 120.4
C7T C6Y H02Y 120.4
C17T C18Z C19 119.8(16)
C17T C18Z H02Z 120.1
C19 C18Z H02Z 120.1
C77D C76 C75D 119.7(16)
C77D C76 H030 120.1
C75D C76 H030 120.1
C90H C89 C88 120.0(17)
C90H C89 H031 120.0
C88 C89 H031 120.0
C53A C54 C55W 119.6(15)
C53A C54 H032 120.2
C55W C54 H032 120.2
C29R C30 C31R 120.1(16)
C29R C30 H033 120.0
C31R C30 H033 120.0
C6Y C5 C4L 119.1(16)
C6Y C5 H034 120.5
C4L C5 H034 120.5
C83K C84 C85 119.9(15)
C83K C84 H035 120.0
C85 C84 H035 120.0
C64 C65 C66N 120.7(15)
C64 C65 H037 119.6
C66N C65 H037 119.6
C84 C85 C86O 120.4(15)
C84 C85 H038 119.8
C86O C85 H038 119.8
C93F C98 C97K 119.0(18)
C93F C98 H039 120.5
C97K C98 H039 120.5
C54 C53A C52 120.4(16)
C54 C53A H03A 119.8
C52 C53A H03A 119.8
C103 C102 C101 120.4(16)
C103 C102 H03B 119.8
C101 C102 H03B 119.8
C11J C12C C13H 118.8(17)
C11J C12C H03C 120.6
C13H C12C H03C 120.6
C78O C77D C76 119.9(17)
C78O C77D H03D 120.1
C76 C77D H03D 120.1
C102 C103 C104 120.2(16)
C102 C103 H03E 119.9
C104 C103 H03E 119.9
C60B C61F C62 120.4(15)
C60B C61F H03F 119.8
C62 C61F H03F 119.8
C94P C95G C96M 119.8(18)
C94P C95G H03G 120.1
C96M C95G H03G 120.1
C91L C90H C89 119.9(17)
C91L C90H H03H 120.0
C89 C90H H03H 120.0
C91L C92I C87S 119.5(17)
C91L C92I H03I 120.3
C87S C92I H03I 120.3
C12C C11J C10Q 119.6(16)
C12C C11J H03J 120.2
C10Q C11J H03J 120.2
C96M C97K C98 120.5(18)
C96M C97K H03K 119.8
C98 C97K H03K 119.8
C90H C91L C92I 120.7(18)
C90H C91L H03L 119.7
C92I C91L H03L 119.7
C95G C96M C97K 120.3(18)
C95G C96M H03M 119.9
C97K C96M H03M 119.9

loop_
_geom_bond_atom_site_label_1
_geom_bond_atom_site_label_2
_geom_bond_distance
C111 O1 1.64(7)
C111 C1 1.68(5)
C111 O20 1.81(10)
O1' C4L 1.30(2)
O2' C35M 1.28(2)
C112 C1 1.32(4)
C112 O21 1.77(11)
C112 O2B 1.77(4)
C112 O1 1.87(8)
O1'' C13H 1.24(4)
O2'' C44L 1.29(3)
O2B C1 0.66(2)
Ru01 C2X 1.979(15)
Ru01 C1S 2.001(15)
Ru01 C3H 2.054(14)
Ru01 N5B 2.116(12)
Ru01 N4A 2.139(12)
Ru01 P1 2.365(4)
Ru02 C32 1.991(15)
Ru02 C34Z 1.992(15)
Ru02 C33I 2.043(15)
Ru02 N10 2.132(11)
Ru02 N9D 2.147(12)
Ru02 P2 2.350(4)
P1 C20R 1.831(14)
P1 C26 1.833(14)
P1 C14 1.841(15)
O5 C113 1.43(5)
P2 C51 1.826(14)
P2 C50P 1.839(14)
P2 C57K 1.846(15)
P3 C69N 1.785(14)
P3 C75D 1.790(15)
P3 C63B 1.793(15)
P3 C81 1.799(14)
C113 H5A 0.9800
C113 H5B 0.9800
C113 H5C 0.9800
P4 C105 1.798(15)
P4 C93F 1.797(16)
P4 C99U 1.803(16)
P4 C87S 1.804(16)
N10 C44L 1.341(18)
N10 C40E 1.363(18)
N4A C4L 1.35(2)
N4A C8Q 1.365(19)
N5B C13H 1.34(2)
N5B C9T 1.363(19)
N3C C3H 1.149(19)
N9D C35M 1.349(19)
N9D C39O 1.364(18)
C40E C41G 1.39(2)
C40E C39O 1.48(2)
N8F C33I 1.155(19)
C41G C42 1.39(2)
N7J C34Z 1.156(19)
C57K C58 1.39(2)
C57K C62 1.40(2)
C44L C43Y 1.39(2)
N2M C1S 1.158(19)
C39O C38J 1.39(2)
C69N C74 1.39(2)
C69N C70A 1.40(2)
C50P C45N 1.39(2)
C50P C49 1.40(2)
C8Q C7T 1.39(2)
C8Q C9T 1.47(2)
C20R C21 1.38(2)
C20R C25W 1.40(2)
C9T C10Q 1.39(2)
N1U C2X 1.16(2)
N6V C32 1.16(2)
C25W C24 1.39(2)
C25W H00W 0.9500
C43Y C42 1.38(2)
C43Y H00Y 0.9500
C42 H010 0.9500
C26 C31R 1.39(2)
C26 C27I 1.40(2)
C14 C19 1.39(2)
C14 C15 1.40(2)
C81 C86O 1.39(2)
C81 C82 1.39(2)
C58 C59W 1.39(2)
C58 H014 0.9500
C74 C73M 1.38(2)
C74 H015 0.9500
C51 C52 1.38(2)
C51 C56 1.40(2)
C24 C23P 1.38(2)
C24 H018 0.9500
C19 C18Z 1.39(2)
C19 H019 0.9500
C70A C71C 1.38(2)
C70A H01A 0.9500
C63B C64 1.38(2)
C63B C68Z 1.40(2)
C107 C106 1.39(2)
C107 C108 1.39(2)
C107 H01C 0.9500
C75D C80 1.39(2)
C75D C76 1.40(2)
C108 C109 1.38(2)
C108 H01E 0.9500
C93F C98 1.39(2)
C93F C94P 1.40(2)
C110 C109 1.39(2)
C110 C105 1.40(2)
C110 H01G 0.9500
C13H C12C 1.39(2)
C27I C28E 1.39(2)
C27I H01I 0.9500
C38J C37X 1.38(2)
C38J H01J 0.9500
C109 H01K 0.9500
C72L C73M 1.38(3)
C72L C71C 1.38(3)
C72L H01L 0.9500
C35M C36F 1.39(2)
C45N C46J 1.39(2)
C45N H01N 0.9500
C86O C85 1.39(2)
C86O H01O 0.9500
C23P C22S 1.38(2)
C23P H01P 0.9500
C31R C30 1.39(2)
C31R H01R 0.9500
C87S C92I 1.39(2)
C87S C88 1.40(2)
C7T C6Y 1.38(3)
C7T H01T 0.9500
C99U C104 1.39(2)
C99U C100 1.39(2)
C16V C17T 1.38(3)
C16V C15 1.38(2)
C16V H01V 0.9500
C59W C60B 1.38(2)
C59W H01W 0.9500
C67X C66N 1.38(2)
C67X C68Z 1.39(2)
C67X H01X 0.9500
C105 C106 1.39(2)
C68Z H01Z 0.9500
C82 C83K 1.39(2)
C82 H020 0.9500
C52 C53A 1.39(2)
C52 H021 0.9500
C64 C65 1.38(2)
C64 H022 0.9500
C88 C89 1.38(2)
C88 H023 0.9500
C80 C79H 1.39(2)
C80 H024 0.9500
C62 C61F 1.39(2)
C62 H025 0.9500
C49 C48V 1.39(2)
C49 H026 0.9500
C56 C55W 1.38(2)
C56 H027 0.9500
C21 C22S 1.39(2)
C21 H028 0.9500
C15 H029 0.9500
C101 C100 1.39(2)
C101 C102 1.38(2)
C101 H02A 0.9500
C60B C61F 1.38(2)
C60B H02B 0.9500
C71C H02C 0.9500
C106 H02D 0.9500
C28E C29R 1.38(3)
C28E H02E 0.9500
C36F C37X 1.36(3)
C36F H02F 0.9500
C47G C46J 1.39(2)
C47G C48V 1.39(2)
C47G H02G 0.9500
C79H C78O 1.37(3)
C79H H02H 0.9500
C100 H02I 0.9500
C46J H02J 0.9500
C83K C84 1.38(2)
C83K H02K 0.9500
C4L C5 1.40(2)
C73M H02M 0.9500
C66N C65 1.39(2)
C66N H02N 0.9500
C78O C77D 1.38(3)
C78O H02O 0.9500
C94P C95G 1.37(2)
C94P H02P 0.9500
C10Q C11J 1.39(3)
C10Q H02Q 0.9500
C29R C30 1.38(3)
C29R H02R 0.9500
C22S H02S 0.9500
C17T C18Z 1.38(2)
C17T H02T 0.9500
C104 C103 1.39(2)
C104 H02U 0.9500
C48V H02V 0.9500
C55W C54 1.38(3)
C55W H02W 0.9500
C37X H02X 0.9500
C6Y C5 1.37(3)
C6Y H02Y 0.9500
C18Z H02Z 0.9500
C76 C77D 1.38(2)
C76 H030 0.9500
C89 C90H 1.38(3)
C89 H031 0.9500
C54 C53A 1.37(3)
C54 H032 0.9500
C30 H033 0.9500
C5 H034 0.9500
C84 C85 1.39(2)
C84 H035 0.9500
C65 H037 0.9500
C85 H038 0.9500
C98 C97K 1.40(3)
C98 H039 0.9500
C53A H03A 0.9500
C102 C103 1.38(3)
C102 H03B 0.9500
C12C C11J 1.37(3)
C12C H03C 0.9500
C77D H03D 0.9500
C103 H03E 0.9500
C61F H03F 0.9500
C95G C96M 1.38(3)
C95G H03G 0.9500
C90H C91L 1.38(3)
C90H H03H 0.9500
C92I C91L 1.39(3)
C92I H03I 0.9500
C11J H03J 0.9500
C97K C96M 1.39(3)
C97K H03K 0.9500
C91L H03L 0.9500
C96M H03M 0.9500
